data_4309786
loop_
_publ_author_name
'Aiko Sakamoto'
'Akira Hirooka'
'Kosuke Namiki'
'Masato Kurihara'
'Masaki Murata'
'Manabu Sugimoto'
'Hiroshi Nishihara'

_publ_section_title
;
Photon-, Electron-, and Proton-Induced Isomerization Behavior of
Ferrocenylazobenzenes
;
_journal_name_full 'Inorganic Chemistry'
_journal_page_first 7547
_journal_page_last 7558
_journal_paper_doi 10.1021/ic051184r
_journal_volume 44
_journal_year 2005
_chemical_formula_moiety 'C22 H17 Cl1 Fe1 N2'
_chemical_formula_sum 'C22 H17 Cl Fe N2'
_chemical_formula_weight 400.68
_space_group_IT_number 14
_symmetry_cell_setting monoclinic
_symmetry_Int_Tables_number 14
_symmetry_space_group_name_Hall '-P 2ybc'
_symmetry_space_group_name_H-M 'P 1 21/c 1'
_audit_conform_dict_location ftp://ftp.iucr.org/pub/cif_core.dic
_audit_conform_dict_name cif_core.dic
_audit_conform_dict_version 2.2
_audit_creation_date 2004-07-05
_audit_creation_method 'WinGX routine CIF_UPDATE'
_cell_angle_alpha 90
_cell_angle_beta 92.808(8)
_cell_angle_gamma 90
_cell_formula_units_Z 4
_cell_length_a 10.61(1)
_cell_length_b 7.825(10)
_cell_length_c 21.57(3)
_cell_measurement_reflns_used 5321
_cell_measurement_temperature 113
_cell_measurement_theta_max 27.5
_cell_measurement_theta_min 3.2
_cell_volume 1789(4)
_computing_cell_refinement CrystalClear1.3.5
_computing_data_collection CrystalClear1.3.5
_computing_data_reduction CrystalClear1.3.5
_computing_molecular_graphics 'Ortep-3 for Windows (Farrugia, 1997)'
_computing_publication_material 'WinGX publication routines (Farrugia, 1999)'
_computing_structure_refinement 'SHELXL-97 (Sheldrick, 1997)'
_computing_structure_solution 'SHELXS-97 (Sheldrick, 1997)'
_diffrn_detector_area_resol_mean 7.31
_diffrn_measured_fraction_theta_full 0.968
_diffrn_measured_fraction_theta_max 0.968
_diffrn_measurement_device_type 'Rigaku Mercury'
_diffrn_measurement_method \w
_diffrn_radiation_type MoK\a
_diffrn_radiation_wavelength 0.71069
_diffrn_reflns_av_R_equivalents 0.0362
_diffrn_reflns_limit_h_max 13
_diffrn_reflns_limit_h_min -11
_diffrn_reflns_limit_k_max 10
_diffrn_reflns_limit_k_min -10
_diffrn_reflns_limit_l_max 25
_diffrn_reflns_limit_l_min -26
_diffrn_reflns_number 13180
_diffrn_reflns_theta_full 27.47
_diffrn_reflns_theta_max 27.47
_diffrn_reflns_theta_min 3.22
_exptl_absorpt_coefficient_mu 1
_exptl_absorpt_correction_T_max 0.819
_exptl_absorpt_correction_T_min 0.699
_exptl_absorpt_correction_type multi-scan
_exptl_absorpt_process_details 'Jacobson, R. (1998) Private communication'
_exptl_crystal_colour orange
_exptl_crystal_density_diffrn 1.488
_exptl_crystal_density_method 'not measured'
_exptl_crystal_description platelet
_exptl_crystal_F_000 824
_exptl_crystal_size_max 0.4
_exptl_crystal_size_mid 0.2
_exptl_crystal_size_min 0.1
_refine_diff_density_max 0.591
_refine_diff_density_min -0.341
_refine_ls_extinction_method none
_refine_ls_goodness_of_fit_ref 1.112
_refine_ls_hydrogen_treatment refU
_refine_ls_matrix_type full
_refine_ls_number_parameters 235
_refine_ls_number_reflns 3960
_refine_ls_number_restraints 0
_refine_ls_restrained_S_all 1.112
_refine_ls_R_factor_gt 0.0416
_refine_ls_shift/su_max 0.001
_refine_ls_structure_factor_coef Fsqd
_refine_ls_weighting_details 'calc w=1/[\s^2^(Fo^2^)+(0.0401P)^2^+1.0578P] where P=(Fo^2^+2Fc^2^)/3'
_refine_ls_weighting_scheme calc
_refine_ls_wR_factor_ref 0.0988
_reflns_number_gt 3457
_reflns_number_total 3960
_reflns_threshold_expression >2sigma(I)
_cod_data_source_file ic051184rsi20050715_122504.cif
_cod_data_source_block struct
_cod_original_formula_sum 'C22 H17 Cl1 Fe1 N2'
_cod_database_code 4309786

loop_
_symmetry_equiv_pos_as_xyz
'x, y, z'
'-x, y+1/2, -z+1/2'
'-x, -y, -z'
'x, -y-1/2, z-1/2'

loop_
_atom_site_label
_atom_site_type_symbol
_atom_site_fract_x
_atom_site_fract_y
_atom_site_fract_z
_atom_site_U_iso_or_equiv
_atom_site_adp_type
_atom_site_occupancy
_atom_site_calc_flag
_atom_site_refinement_flags
_atom_site_disorder_group
_atom_site_disorder_assembly
Fe1 Fe 0.86561(3) -0.08981(4) 0.887305(14) 0.01977(11) Uani 1 d . . .
Cl1 Cl 0.74733(6) 0.10440(7) 0.54810(3) 0.02741(15) Uani 1 d . . .
N1 N 0.66999(17) 0.3585(2) 0.63918(9) 0.0210(4) Uani 1 d . . .
C14 C 0.7787(2) 0.0916(3) 0.62816(10) 0.0207(4) Uani 1 d . . .
C15 C 0.73767(19) 0.2196(3) 0.66757(10) 0.0192(4) Uani 1 d . . .
N2 N 0.63502(18) 0.4698(2) 0.67642(9) 0.0250(4) Uani 1 d . . .
C18 C 0.5690(2) 0.6385(3) 0.58174(11) 0.0239(5) Uani 1 d . . .
H22 H 0.6044 0.5589 0.5557 0.029 Uiso 1 calc R . .
C17 C 0.5750(2) 0.6138(3) 0.64645(10) 0.0204(4) Uani 1 d . . .
C13 C 0.8497(2) -0.0447(3) 0.65185(11) 0.0261(5) Uani 1 d . . .
H15 H 0.8734 -0.1324 0.6258 0.031 Uiso 1 calc R . .
C6 C 0.9027(2) 0.0852(3) 0.82033(10) 0.0194(4) Uani 1 d . . .
C22 C 0.5240(2) 0.7344(3) 0.68514(11) 0.0262(5) Uani 1 d . . .
H18 H 0.5286 0.7179 0.7279 0.031 Uiso 1 calc R . .
C16 C 0.77481(19) 0.2127(3) 0.73126(10) 0.0189(4) Uani 1 d . . .
H12 H 0.7477 0.2974 0.7577 0.023 Uiso 1 calc R . .
C11 C 0.8510(2) 0.0819(3) 0.75513(10) 0.0195(4) Uani 1 d . . .
C19 C 0.5099(2) 0.7830(3) 0.55741(11) 0.0287(5) Uani 1 d . . .
H21 H 0.5044 0.7995 0.5147 0.034 Uiso 1 calc R . .
C21 C 0.4658(2) 0.8801(3) 0.66014(12) 0.0272(5) Uani 1 d . . .
H19 H 0.4319 0.9612 0.6861 0.033 Uiso 1 calc R . .
C10 C 1.0163(2) 0.0002(3) 0.84221(11) 0.0226(5) Uani 1 d . . .
H6 H 1.0689 -0.0639 0.818 0.027 Uiso 1 calc R . .
C7 C 0.8524(2) 0.1689(3) 0.87287(10) 0.0226(5) Uani 1 d . . .
H9 H 0.7792 0.2345 0.8724 0.027 Uiso 1 calc R . .
C3 C 0.7879(2) -0.2385(3) 0.95414(11) 0.0288(5) Uani 1 d . . .
H4 H 0.7941 -0.2205 0.9968 0.035 Uiso 1 calc R . .
C12 C 0.8852(2) -0.0496(3) 0.71479(11) 0.0251(5) Uani 1 d . . .
H16 H 0.9323 -0.1415 0.7305 0.03 Uiso 1 calc R . .
C8 C 0.9341(2) 0.1339(3) 0.92604(11) 0.0257(5) Uani 1 d . . .
H8 H 0.9231 0.1725 0.9662 0.031 Uiso 1 calc R . .
C9 C 1.0349(2) 0.0303(3) 0.90704(11) 0.0248(5) Uani 1 d . . .
H7 H 1.1015 -0.0107 0.9325 0.03 Uiso 1 calc R . .
C20 C 0.4586(2) 0.9039(3) 0.59616(12) 0.0282(5) Uani 1 d . . .
H20 H 0.4195 1.0008 0.5793 0.034 Uiso 1 calc R . .
C2 C 0.6930(2) -0.1724(3) 0.91246(13) 0.0364(6) Uani 1 d . . .
H5 H 0.626 -0.103 0.9228 0.044 Uiso 1 calc R . .
C4 C 0.8716(3) -0.3367(3) 0.91973(13) 0.0340(6) Uani 1 d . . .
H3 H 0.9425 -0.3943 0.9358 0.041 Uiso 1 calc R . .
C5 C 0.8293(3) -0.3323(3) 0.85686(14) 0.0470(8) Uani 1 d . . .
H2 H 0.8673 -0.3863 0.8242 0.056 Uiso 1 calc R . .
C1 C 0.7181(3) -0.2306(4) 0.85215(13) 0.0487(8) Uani 1 d . . .
H1 H 0.6704 -0.2066 0.8159 0.058 Uiso 1 calc R . .

loop_
_atom_site_aniso_label
_atom_site_aniso_U_11
_atom_site_aniso_U_22
_atom_site_aniso_U_33
_atom_site_aniso_U_23
_atom_site_aniso_U_13
_atom_site_aniso_U_12
Fe1 0.02311(18) 0.01789(16) 0.0182(2) 0.00328(12) -0.00052(13) -0.00179(12)
Cl1 0.0355(3) 0.0296(3) 0.0168(3) -0.0022(2) -0.0025(2) -0.0010(2)
N1 0.0208(9) 0.0210(9) 0.0210(10) 0.0030(7) -0.0008(8) 0.0006(7)
C14 0.0232(11) 0.0233(10) 0.0155(11) 0.0005(8) -0.0005(9) -0.0033(8)
C15 0.0176(10) 0.0179(10) 0.0220(11) 0.0031(8) 0.0000(8) -0.0020(8)
N2 0.0272(10) 0.0250(10) 0.0226(11) 0.0014(8) -0.0022(8) 0.0054(8)
C18 0.0272(11) 0.0225(11) 0.0221(12) 0.0027(9) 0.0029(9) 0.0041(9)
C17 0.0193(10) 0.0207(10) 0.0208(12) 0.0030(8) -0.0021(9) -0.0004(8)
C13 0.0310(12) 0.0214(11) 0.0260(13) -0.0030(9) 0.0025(10) 0.0035(9)
C6 0.0224(10) 0.0162(9) 0.0197(11) 0.0043(8) 0.0003(9) -0.0006(8)
C22 0.0283(12) 0.0285(12) 0.0214(12) -0.0008(9) -0.0029(9) 0.0038(9)
C16 0.0192(10) 0.0177(10) 0.0199(11) 0.0010(8) 0.0029(8) 0.0002(8)
C11 0.0198(10) 0.0197(10) 0.0190(11) 0.0033(8) 0.0014(8) 0.0005(8)
C19 0.0326(13) 0.0310(12) 0.0227(12) 0.0091(10) 0.0035(10) 0.0041(10)
C21 0.0257(12) 0.0224(11) 0.0333(14) -0.0023(9) -0.0003(10) 0.0020(9)
C10 0.0207(10) 0.0225(10) 0.0244(12) 0.0051(9) 0.0007(9) 0.0011(8)
C7 0.0269(11) 0.0177(10) 0.0232(12) 0.0008(8) 0.0011(9) 0.0034(8)
C3 0.0334(13) 0.0263(12) 0.0270(13) 0.0059(10) 0.0023(10) -0.0064(10)
C12 0.0295(12) 0.0197(10) 0.0260(13) 0.0032(9) 0.0004(10) 0.0054(9)
C8 0.0348(13) 0.0227(11) 0.0192(12) 0.0028(9) -0.0006(10) -0.0068(9)
C9 0.0262(12) 0.0239(11) 0.0236(12) 0.0066(9) -0.0058(9) -0.0033(9)
C20 0.0251(11) 0.0220(11) 0.0376(15) 0.0100(10) 0.0031(10) 0.0051(9)
C2 0.0238(12) 0.0342(14) 0.0513(17) 0.0171(12) 0.0039(11) -0.0048(10)
C4 0.0368(14) 0.0198(11) 0.0459(16) 0.0095(11) 0.0083(12) -0.0007(10)
C5 0.076(2) 0.0275(13) 0.0396(17) -0.0106(12) 0.0228(15) -0.0236(14)
C1 0.0578(19) 0.0502(17) 0.0359(16) 0.0173(13) -0.0205(14) -0.0368(15)

loop_
_atom_type_symbol
_atom_type_description
_atom_type_scat_dispersion_real
_atom_type_scat_dispersion_imag
_atom_type_scat_source
C C 0.0033 0.0016 'International Tables Vol C Tables 4.2.6.8 and 6.1.1.4'
H H 0.0000 0.0000 'International Tables Vol C Tables 4.2.6.8 and 6.1.1.4'
N N 0.0061 0.0033 'International Tables Vol C Tables 4.2.6.8 and 6.1.1.4'
Cl Cl 0.1484 0.1585 'International Tables Vol C Tables 4.2.6.8 and 6.1.1.4'
Fe Fe 0.3463 0.8444 'International Tables Vol C Tables 4.2.6.8 and 6.1.1.4'

loop_
_geom_angle_atom_site_label_1
_geom_angle_atom_site_label_2
_geom_angle_atom_site_label_3
_geom_angle
_geom_angle_site_symmetry_1
_geom_angle_site_symmetry_3
_geom_angle_publ_flag
N2 N1 C15 114.44(18) . . ?
C13 C14 C15 120.4(2) . . ?
C13 C14 Cl1 118.81(17) . . ?
C15 C14 Cl1 120.74(17) . . ?
C14 C15 C16 119.00(19) . . ?
C14 C15 N1 116.80(19) . . ?
C16 C15 N1 123.93(19) . . ?
N1 N2 C17 113.34(18) . . ?
C19 C18 C17 119.1(2) . . ?
C19 C18 H22 120.5 . . ?
C17 C18 H22 120.5 . . ?
C22 C17 C18 120.2(2) . . ?
C22 C17 N2 116.2(2) . . ?
C18 C17 N2 123.6(2) . . ?
C14 C13 C12 119.8(2) . . ?
C14 C13 H15 120.1 . . ?
C12 C13 H15 120.1 . . ?
C7 C6 C10 106.90(19) . . ?
C7 C6 C11 128.5(2) . . ?
C10 C6 C11 124.6(2) . . ?
C17 C22 C21 120.2(2) . . ?
C17 C22 H18 119.9 . . ?
C21 C22 H18 119.9 . . ?
C11 C16 C15 121.3(2) . . ?
C11 C16 H12 119.4 . . ?
C15 C16 H12 119.4 . . ?
C16 C11 C12 118.2(2) . . ?
C16 C11 C6 121.32(19) . . ?
C12 C11 C6 120.34(19) . . ?
C18 C19 C20 120.7(2) . . ?
C18 C19 H21 119.6 . . ?
C20 C19 H21 119.6 . . ?
C20 C21 C22 119.7(2) . . ?
C20 C21 H19 120.2 . . ?
C22 C21 H19 120.2 . . ?
C9 C10 C6 108.7(2) . . ?
C9 C10 H6 125.7 . . ?
C6 C10 H6 125.7 . . ?
C8 C7 C6 108.2(2) . . ?
C8 C7 H9 125.9 . . ?
C6 C7 H9 125.9 . . ?
C4 C3 C2 108.1(2) . . ?
C4 C3 H4 125.9 . . ?
C2 C3 H4 125.9 . . ?
C13 C12 C11 121.2(2) . . ?
C13 C12 H16 119.4 . . ?
C11 C12 H16 119.4 . . ?
C9 C8 C7 108.3(2) . . ?
C9 C8 H8 125.9 . . ?
C7 C8 H8 125.9 . . ?
C8 C9 C10 107.96(19) . . ?
C8 C9 H7 126 . . ?
C10 C9 H7 126 . . ?
C19 C20 C21 120.1(2) . . ?
C19 C20 H20 120 . . ?
C21 C20 H20 120 . . ?
C3 C2 C1 107.8(3) . . ?
C3 C2 H5 126.1 . . ?
C1 C2 H5 126.1 . . ?
C5 C4 C3 108.3(2) . . ?
C5 C4 H3 125.8 . . ?
C3 C4 H3 125.8 . . ?
C4 C5 C1 107.8(2) . . ?
C4 C5 H2 126.1 . . ?
C1 C5 H2 126.1 . . ?
C2 C1 C5 107.9(2) . . ?
C2 C1 H1 126 . . ?
C5 C1 H1 126 . . ?

loop_
_geom_bond_atom_site_label_1
_geom_bond_atom_site_label_2
_geom_bond_distance
_geom_bond_site_symmetry_2
_geom_bond_publ_flag
Cl1 C14 1.745(2) . ?
N1 N2 1.253(3) . ?
N1 C15 1.425(3) . ?
C14 C13 1.388(3) . ?
C14 C15 1.397(3) . ?
C15 C16 1.412(3) . ?
N2 C17 1.432(3) . ?
C18 C19 1.384(3) . ?
C18 C17 1.408(3) . ?
C18 H22 0.93 . ?
C17 C22 1.388(3) . ?
C13 C12 1.392(3) . ?
C13 H15 0.93 . ?
C6 C7 1.434(3) . ?
C6 C10 1.436(3) . ?
C6 C11 1.484(3) . ?
C22 C21 1.393(3) . ?
C22 H18 0.93 . ?
C16 C11 1.388(3) . ?
C16 H12 0.93 . ?
C11 C12 1.406(3) . ?
C19 C20 1.391(3) . ?
C19 H21 0.93 . ?
C21 C20 1.391(4) . ?
C21 H19 0.93 . ?
C10 C9 1.422(3) . ?
C10 H6 0.93 . ?
C7 C8 1.430(3) . ?
C7 H9 0.93 . ?
C3 C4 1.412(4) . ?
C3 C2 1.415(3) . ?
C3 H4 0.93 . ?
C12 H16 0.93 . ?
C8 C9 1.418(3) . ?
C8 H8 0.93 . ?
C9 H7 0.93 . ?
C20 H20 0.93 . ?
C2 C1 1.416(4) . ?
C2 H5 0.93 . ?
C4 C5 1.408(4) . ?
C4 H3 0.93 . ?
C5 C1 1.423(5) . ?
C5 H2 0.93 . ?
C1 H1 0.93 . ?
